data_2227944
loop_
_publ_author_name
'Gayathri, P.'
'Thiruvalluvar, A.'
'Srinivasan, N.'
'Jayabharathi, J.'
'Butcher, R. J.'

_publ_section_title
;
 4,5-Dimethyl-2-phenyl-1-(<i>p</i>-tolyl)-1<i>H</i>-imidazole
;
_journal_coeditor_code RK2234
_journal_issue 11
_journal_name_full 'Acta Crystallographica Section E'
_journal_page_first o2826
_journal_paper_doi 10.1107/S1600536810040535
_journal_volume 66
_journal_year 2010
_chemical_formula_iupac 'C18 H18 N2'
_chemical_formula_moiety 'C18 H18 N2'
_chemical_formula_structural 'C18 H18 N2'
_chemical_formula_sum 'C18 H18 N2'
_chemical_formula_weight 262.34
_chemical_melting_point 388
_chemical_name_common 1H-imidazole
_chemical_name_systematic
;
4,5-Dimethyl-2-phenyl-1-(<i>p</i>-tolyl)-1<i>H</i>-imidazole
;
_space_group_IT_number 14
_symmetry_cell_setting monoclinic
_symmetry_space_group_name_Hall '-P 2yn'
_symmetry_space_group_name_H-M 'P 1 21/n 1'
_atom_sites_solution_hydrogens geom
_atom_sites_solution_primary direct
_atom_sites_solution_secondary difmap
_cell_angle_alpha 90
_cell_angle_beta 96.604(3)
_cell_angle_gamma 90
_cell_formula_units_Z 4
_cell_length_a 9.6971(3)
_cell_length_b 7.5458(2)
_cell_length_c 19.8407(7)
_cell_measurement_reflns_used 3666
_cell_measurement_temperature 123(2)
_cell_measurement_theta_max 74.0495
_cell_measurement_theta_min 4.5866
_cell_volume 1442.16(8)
_computing_cell_refinement '<i>CrysAlis Pro</i> (Oxford Diffraction, 2010)'
_computing_data_collection '<i>CrysAlis Pro</i> (Oxford Diffraction, 2010)'
_computing_data_reduction '<i>CrysAlis Pro</i> (Oxford Diffraction, 2010)'
_computing_molecular_graphics '<i>ORTEP-3</i> (Farrugia, 1997)'
_computing_publication_material '<i>PLATON</i> (Spek, 2009)'
_computing_structure_refinement '<i>SHELXL97</i> (Sheldrick, 2008)'
_computing_structure_solution '<i>SIR2002</i> (Burla <i>et al.</i>, 2003)'
_diffrn_ambient_temperature 123(2)
_diffrn_detector_area_resol_mean 10.5081
_diffrn_measured_fraction_theta_full 0.996
_diffrn_measured_fraction_theta_max 0.968
_diffrn_measurement_device_type 'Oxford Diffraction Xcalibur Ruby Gemini'
_diffrn_measurement_method \w
_diffrn_radiation_monochromator graphite
_diffrn_radiation_source 'Enhance (Cu) X-ray Source'
_diffrn_radiation_type CuK\a
_diffrn_radiation_wavelength 1.54184
_diffrn_reflns_av_R_equivalents 0.0240
_diffrn_reflns_av_sigmaI/netI 0.0225
_diffrn_reflns_limit_h_max 12
_diffrn_reflns_limit_h_min -11
_diffrn_reflns_limit_k_max 9
_diffrn_reflns_limit_k_min -8
_diffrn_reflns_limit_l_max 23
_diffrn_reflns_limit_l_min -24
_diffrn_reflns_number 5113
_diffrn_reflns_theta_full 67.50
_diffrn_reflns_theta_max 74.22
_diffrn_reflns_theta_min 6.28
_exptl_absorpt_coefficient_mu 0.548
_exptl_absorpt_correction_T_max 1.00000
_exptl_absorpt_correction_T_min 0.60609
_exptl_absorpt_correction_type multi-scan
_exptl_absorpt_process_details
;
(<i>CrysAlis Pro</i>; Oxford Diffraction, 2010)
;
_exptl_crystal_colour colourless
_exptl_crystal_density_diffrn 1.208
_exptl_crystal_density_method 'Not Measured'
_exptl_crystal_description block
_exptl_crystal_F_000 560
_exptl_crystal_size_max 0.49
_exptl_crystal_size_mid 0.43
_exptl_crystal_size_min 0.22
_refine_diff_density_max 0.276
_refine_diff_density_min -0.185
_refine_ls_extinction_method none
_refine_ls_goodness_of_fit_ref 1.113
_refine_ls_hydrogen_treatment constr
_refine_ls_matrix_type full
_refine_ls_number_parameters 184
_refine_ls_number_reflns 2849
_refine_ls_number_restraints 0
_refine_ls_restrained_S_all 1.113
_refine_ls_R_factor_all 0.0548
_refine_ls_R_factor_gt 0.0491
_refine_ls_shift/su_max 0.001
_refine_ls_shift/su_max_lt 0.001
_refine_ls_shift/su_mean 0.000
_refine_ls_structure_factor_coef Fsqd
_refine_ls_weighting_details 'calc w=1/[\s^2^(Fo^2^)+(0.0624P)^2^+0.7809P] where P=(Fo^2^+2Fc^2^)/3'
_refine_ls_weighting_scheme calc
_refine_ls_wR_factor_gt 0.1344
_refine_ls_wR_factor_ref 0.1377
_reflns_number_gt 2529
_reflns_number_total 2849
_reflns_threshold_expression I>2\s(I)
_cod_data_source_file rk2234.cif
_cod_data_source_block I
_cod_original_sg_symbol_H-M 'P 21/n'
_cod_database_code 2227944
_cod_database_fobs_code 2227944

loop_
_symmetry_equiv_pos_site_id
_symmetry_equiv_pos_as_xyz
1 x,y,z
2 1/2-x,1/2+y,1/2-z
3 -x,-y,-z
4 1/2+x,1/2-y,1/2+z

loop_
_atom_site_aniso_label
_atom_site_aniso_U_11
_atom_site_aniso_U_22
_atom_site_aniso_U_33
_atom_site_aniso_U_12
_atom_site_aniso_U_13
_atom_site_aniso_U_23
N1 0.0248(7) 0.0269(7) 0.0204(6) 0.0011(5) 0.0039(5) 0.0000(5)
N3 0.0272(7) 0.0242(7) 0.0238(7) 0.0009(5) 0.0064(5) -0.0016(5)
C2 0.0278(8) 0.0214(7) 0.0200(7) 0.0008(6) 0.0056(6) -0.0013(6)
C4 0.0262(8) 0.0248(8) 0.0273(8) 0.0020(6) 0.0047(6) -0.0010(6)
C5 0.0256(8) 0.0281(8) 0.0260(8) 0.0038(6) 0.0026(6) -0.0012(6)
C11 0.0230(7) 0.0294(8) 0.0185(7) -0.0001(6) 0.0036(6) -0.0012(6)
C12 0.0309(8) 0.0264(8) 0.0246(8) 0.0023(7) 0.0044(6) -0.0004(6)
C13 0.0312(8) 0.0297(9) 0.0238(8) -0.0032(7) 0.0045(6) 0.0025(6)
C14 0.0231(8) 0.0374(9) 0.0224(8) -0.0030(6) 0.0031(6) -0.0030(7)
C15 0.0294(8) 0.0312(9) 0.0307(8) 0.0054(7) 0.0063(7) -0.0025(7)
C16 0.0295(8) 0.0261(8) 0.0263(8) 0.0014(6) 0.0043(6) 0.0014(6)
C17 0.0295(9) 0.0477(11) 0.0347(9) -0.0034(8) 0.0114(7) -0.0030(8)
C21 0.0280(8) 0.0248(8) 0.0199(7) 0.0018(6) 0.0041(6) -0.0043(6)
C22 0.0314(8) 0.0328(9) 0.0233(8) -0.0006(7) 0.0068(6) -0.0024(7)
C23 0.0278(8) 0.0420(10) 0.0315(9) -0.0018(7) 0.0045(7) -0.0085(8)
C24 0.0324(9) 0.0422(10) 0.0280(8) 0.0063(8) -0.0038(7) -0.0077(7)
C25 0.0417(10) 0.0367(10) 0.0216(8) 0.0039(8) 0.0026(7) 0.0000(7)
C26 0.0321(8) 0.0296(8) 0.0234(8) -0.0004(7) 0.0063(6) -0.0025(6)
C41 0.0263(8) 0.0398(10) 0.0369(9) 0.0004(7) 0.0061(7) 0.0006(8)
C51 0.0320(9) 0.0442(10) 0.0245(8) 0.0041(8) 0.0007(7) 0.0020(7)

loop_
_atom_site_type_symbol
_atom_site_label
_atom_site_fract_x
_atom_site_fract_y
_atom_site_fract_z
_atom_site_U_iso_or_equiv
_atom_site_thermal_displace_type
_atom_site_calc_flag
_atom_site_refinement_flags
_atom_site_occupancy
N N1 0.96551(13) 0.70974(17) 0.05414(6) 0.0239(4) Uani d . 1.000
N N3 1.08249(13) 0.78862(17) -0.03075(7) 0.0248(4) Uani d . 1.000
C C2 0.95773(16) 0.7589(2) -0.01276(7) 0.0229(4) Uani d . 1.000
C C4 1.17482(16) 0.7599(2) 0.02618(8) 0.0260(5) Uani d . 1.000
C C5 1.10567(16) 0.7104(2) 0.07911(8) 0.0266(5) Uani d . 1.000
C C11 0.85639(16) 0.6994(2) 0.09746(7) 0.0235(4) Uani d . 1.000
C C12 0.83053(17) 0.5406(2) 0.12883(8) 0.0272(5) Uani d . 1.000
C C13 0.73060(17) 0.5358(2) 0.17385(8) 0.0281(5) Uani d . 1.000
C C14 0.65519(16) 0.6861(2) 0.18734(8) 0.0276(5) Uani d . 1.000
C C15 0.68211(17) 0.8429(2) 0.15400(8) 0.0302(5) Uani d . 1.000
C C16 0.78331(16) 0.8514(2) 0.10983(8) 0.0272(5) Uani d . 1.000
C C17 0.54875(18) 0.6791(3) 0.23712(9) 0.0367(6) Uani d . 1.000
C C21 0.83051(16) 0.7676(2) -0.06104(8) 0.0241(4) Uani d . 1.000
C C22 0.70724(17) 0.6803(2) -0.05163(8) 0.0289(5) Uani d . 1.000
C C23 0.59439(18) 0.6860(3) -0.10129(9) 0.0337(5) Uani d . 1.000
C C24 0.60157(19) 0.7807(3) -0.16077(9) 0.0348(5) Uani d . 1.000
C C25 0.72376(19) 0.8686(2) -0.17049(8) 0.0334(5) Uani d . 1.000
C C26 0.83700(17) 0.8621(2) -0.12112(8) 0.0281(5) Uani d . 1.000
C C41 1.32767(17) 0.7884(3) 0.02550(9) 0.0341(5) Uani d . 1.000
C C51 1.15590(18) 0.6676(3) 0.15102(8) 0.0338(5) Uani d . 1.000
H H12 0.88031 0.43652 0.11971 0.0327 Uiso calc R 1.000
H H13 0.71349 0.42749 0.19587 0.0338 Uiso calc R 1.000
H H15 0.63014 0.94623 0.16166 0.0362 Uiso calc R 1.000
H H16 0.80206 0.95996 0.08843 0.0326 Uiso calc R 1.000
H H17A 0.48146 0.58494 0.22381 0.0550 Uiso calc R 1.000
H H17B 0.50045 0.79313 0.23719 0.0550 Uiso calc R 1.000
H H17C 0.59525 0.65460 0.28267 0.0550 Uiso calc R 1.000
H H22 0.70063 0.61651 -0.01086 0.0346 Uiso calc R 1.000
H H23 0.51153 0.62463 -0.09456 0.0404 Uiso calc R 1.000
H H24 0.52377 0.78531 -0.19451 0.0417 Uiso calc R 1.000
H H25 0.72962 0.93342 -0.21111 0.0401 Uiso calc R 1.000
H H26 0.92003 0.92255 -0.12823 0.0338 Uiso calc R 1.000
H H41A 1.34705 0.91576 0.02429 0.0512 Uiso calc R 1.000
H H41B 1.35792 0.73153 -0.01470 0.0512 Uiso calc R 1.000
H H41C 1.37795 0.73656 0.06647 0.0512 Uiso calc R 1.000
H H51A 1.25562 0.69209 0.15961 0.0507 Uiso calc R 1.000
H H51B 1.13901 0.54201 0.15960 0.0507 Uiso calc R 1.000
H H51C 1.10612 0.74057 0.18117 0.0507 Uiso calc R 1.000

loop_
_atom_type_symbol
_atom_type_description
_atom_type_scat_dispersion_real
_atom_type_scat_dispersion_imag
_atom_type_scat_source
N N 0.0311 0.0180 'International Tables Vol C Tables 4.2.6.8 and 6.1.1.4'
H H 0.0000 0.0000 'International Tables Vol C Tables 4.2.6.8 and 6.1.1.4'
C C 0.0181 0.0091 'International Tables Vol C Tables 4.2.6.8 and 6.1.1.4'

loop_
_geom_angle_atom_site_label_1
_geom_angle_atom_site_label_2
_geom_angle_atom_site_label_3
_geom_angle_site_symmetry_1
_geom_angle_site_symmetry_2
_geom_angle_site_symmetry_3
_geom_angle
_geom_angle_publ_flag
C2 N1 C5 . . . 106.63(12) no
C2 N1 C11 . . . 129.03(13) no
C5 N1 C11 . . . 122.83(12) no
C2 N3 C4 . . . 106.36(13) no
N1 C2 N3 . . . 110.95(13) no
N1 C2 C21 . . . 126.14(14) no
N3 C2 C21 . . . 122.80(13) no
N3 C4 C5 . . . 110.17(14) no
N3 C4 C41 . . . 121.39(14) no
C5 C4 C41 . . . 128.41(15) no
N1 C5 C4 . . . 105.89(13) no
N1 C5 C51 . . . 122.59(14) no
C4 C5 C51 . . . 131.50(15) no
N1 C11 C12 . . . 119.87(14) no
N1 C11 C16 . . . 119.14(13) no
C12 C11 C16 . . . 120.90(14) no
C11 C12 C13 . . . 119.07(14) no
C12 C13 C14 . . . 121.47(14) no
C13 C14 C15 . . . 117.96(14) no
C13 C14 C17 . . . 120.75(15) no
C15 C14 C17 . . . 121.29(15) no
C14 C15 C16 . . . 121.48(14) no
C11 C16 C15 . . . 119.09(14) no
C2 C21 C22 . . . 123.89(14) no
C2 C21 C26 . . . 117.45(14) no
C22 C21 C26 . . . 118.58(14) no
C21 C22 C23 . . . 120.55(15) no
C22 C23 C24 . . . 120.50(17) no
C23 C24 C25 . . . 119.36(16) no
C24 C25 C26 . . . 120.24(15) no
C21 C26 C25 . . . 120.77(15) no
C11 C12 H12 . . . 120.00 no
C13 C12 H12 . . . 120.00 no
C12 C13 H13 . . . 119.00 no
C14 C13 H13 . . . 119.00 no
C14 C15 H15 . . . 119.00 no
C16 C15 H15 . . . 119.00 no
C11 C16 H16 . . . 120.00 no
C15 C16 H16 . . . 120.00 no
C14 C17 H17A . . . 109.00 no
C14 C17 H17B . . . 109.00 no
C14 C17 H17C . . . 109.00 no
H17A C17 H17B . . . 109.00 no
H17A C17 H17C . . . 109.00 no
H17B C17 H17C . . . 109.00 no
C21 C22 H22 . . . 120.00 no
C23 C22 H22 . . . 120.00 no
C22 C23 H23 . . . 120.00 no
C24 C23 H23 . . . 120.00 no
C23 C24 H24 . . . 120.00 no
C25 C24 H24 . . . 120.00 no
C24 C25 H25 . . . 120.00 no
C26 C25 H25 . . . 120.00 no
C21 C26 H26 . . . 120.00 no
C25 C26 H26 . . . 120.00 no
C4 C41 H41A . . . 109.00 no
C4 C41 H41B . . . 109.00 no
C4 C41 H41C . . . 109.00 no
H41A C41 H41B . . . 109.00 no
H41A C41 H41C . . . 109.00 no
H41B C41 H41C . . . 109.00 no
C5 C51 H51A . . . 109.00 no
C5 C51 H51B . . . 109.00 no
C5 C51 H51C . . . 109.00 no
H51A C51 H51B . . . 109.00 no
H51A C51 H51C . . . 109.00 no
H51B C51 H51C . . . 109.00 no

loop_
_geom_bond_atom_site_label_1
_geom_bond_atom_site_label_2
_geom_bond_site_symmetry_1
_geom_bond_site_symmetry_2
_geom_bond_distance
_geom_bond_publ_flag
N1 C2 . . 1.3719(18) no
N1 C5 . . 1.392(2) no
N1 C11 . . 1.4400(19) no
N3 C2 . . 1.319(2) no
N3 C4 . . 1.375(2) no
C2 C21 . . 1.474(2) no
C4 C5 . . 1.362(2) no
C4 C41 . . 1.499(2) no
C5 C51 . . 1.489(2) no
C11 C12 . . 1.386(2) no
C11 C16 . . 1.385(2) no
C12 C13 . . 1.392(2) no
C13 C14 . . 1.392(2) no
C14 C15 . . 1.395(2) no
C14 C17 . . 1.509(2) no
C15 C16 . . 1.390(2) no
C21 C22 . . 1.396(2) no
C21 C26 . . 1.397(2) no
C22 C23 . . 1.386(2) no
C23 C24 . . 1.388(3) no
C24 C25 . . 1.391(3) no
C25 C26 . . 1.386(2) no
C12 H12 . . 0.9500 no
C13 H13 . . 0.9500 no
C15 H15 . . 0.9500 no
C16 H16 . . 0.9500 no
C17 H17A . . 0.9800 no
C17 H17B . . 0.9800 no
C17 H17C . . 0.9800 no
C22 H22 . . 0.9500 no
C23 H23 . . 0.9500 no
C24 H24 . . 0.9500 no
C25 H25 . . 0.9500 no
C26 H26 . . 0.9500 no
C41 H41A . . 0.9800 no
C41 H41B . . 0.9800 no
C41 H41C . . 0.9800 no
C51 H51A . . 0.9800 no
C51 H51B . . 0.9800 no
C51 H51C . . 0.9800 no

loop_
_geom_contact_atom_site_label_1
_geom_contact_atom_site_label_2
_geom_contact_distance
_geom_contact_site_symmetry_1
_geom_contact_site_symmetry_2
_geom_contact_publ_flag
N3 C12 3.324(2) . 3_765 no
N1 H22 2.8300 . . no
N3 H26 2.5600 . . no
N3 H12 2.5100 . 3_765 no
N3 H16 2.5400 . 3_775 no
C4 C22 3.530(2) . 3_765 no
C4 C26 3.427(2) . 3_775 no
C5 C22 3.537(2) . 3_765 no
C5 C26 3.362(2) . 3_775 no
C11 C22 3.143(2) . . no
C12 N3 3.324(2) . 3_765 no
C12 C51 3.278(2) . . no
C16 C21 3.530(2) . . no
C16 C22 3.454(2) . . no
C21 C16 3.530(2) . . no
C22 C41 3.596(3) . 3_765 no
C22 C4 3.530(2) . 3_765 no
C22 C11 3.143(2) . . no
C22 C16 3.454(2) . . no
C22 C5 3.537(2) . 3_765 no
C25 C51 3.537(2) . 4_464 no
C26 C4 3.427(2) . 3_775 no
C26 C5 3.362(2) . 3_775 no
C26 C51 3.600(3) . 3_775 no
C41 C22 3.596(3) . 3_765 no
C51 C12 3.278(2) . . no
C51 C25 3.537(2) . 4_565 no
C51 C26 3.600(3) . 3_775 no
C2 H16 3.0500 . . no
C5 H26 2.9600 . 3_775 no
C11 H22 2.5600 . . no
C11 H51C 2.7900 . . no
C12 H51B 2.9800 . . no
C12 H22 2.9700 . . no
C13 H23 2.9300 . 3_665 no
C16 H22 3.0100 . . no
C17 H51A 3.0700 . 1_455 no
C21 H51B 3.0800 . 3_765 no
C21 H41A 3.0800 . 3_775 no
C23 H41B 3.0400 . 1_455 no
C24 H17A 3.1000 . 3_665 no
C24 H15 3.0500 . 3_675 no
C41 H22 3.0800 . 3_765 no
C41 H51A 2.9200 . . no
C51 H41C 2.9200 . . no
C51 H25 2.8500 . 4_565 no
H12 N3 2.5100 . 3_765 no
H15 H17B 2.3700 . . no
H15 C24 3.0500 . 3_675 no
H16 C2 3.0500 . . no
H16 N3 2.5400 . 3_775 no
H17A H51A 2.5400 . 1_455 no
H17A C24 3.1000 . 3_665 no
H17B H15 2.3700 . . no
H22 N1 2.8300 . . no
H22 C11 2.5600 . . no
H22 C12 2.9700 . . no
H22 C16 3.0100 . . no
H22 C41 3.0800 . 3_765 no
H23 H41B 2.4300 . 1_455 no
H23 C13 2.9300 . 3_665 no
H25 C51 2.8500 . 4_464 no
H26 N3 2.5600 . . no
H26 C5 2.9600 . 3_775 no
H41A C21 3.0800 . 3_775 no
H41B C23 3.0400 . 1_655 no
H41B H23 2.4300 . 1_655 no
H41C C51 2.9200 . . no
H41C H51A 2.3300 . . no
H51A C17 3.0700 . 1_655 no
H51A C41 2.9200 . . no
H51A H17A 2.5400 . 1_655 no
H51A H41C 2.3300 . . no
H51B C12 2.9800 . . no
H51B C21 3.0800 . 3_765 no
H51C C11 2.7900 . . no

loop_
_geom_hbond_atom_site_label_D
_geom_hbond_atom_site_label_H
_geom_hbond_atom_site_label_A
_geom_hbond_site_symmetry_A
_geom_hbond_distance_DH
_geom_hbond_distance_HA
_geom_hbond_distance_DA
_geom_hbond_angle_DHA
_geom_hbond_publ_flag
C12 H12 N3 3_765 0.95 2.51 3.324(2) 144 yes
C16 H16 N3 3_775 0.95 2.54 3.465(2) 164 yes

loop_
_geom_torsion_atom_site_label_1
_geom_torsion_atom_site_label_2
_geom_torsion_atom_site_label_3
_geom_torsion_atom_site_label_4
_geom_torsion_site_symmetry_1
_geom_torsion_site_symmetry_2
_geom_torsion_site_symmetry_3
_geom_torsion_site_symmetry_4
_geom_torsion
_geom_torsion_publ_flag
C5 N1 C2 N3 . . . . 0.36(17) no
C5 N1 C2 C21 . . . . 176.54(14) no
C11 N1 C2 N3 . . . . 166.40(14) no
C11 N1 C2 C21 . . . . -17.4(2) no
C2 N1 C5 C4 . . . . 0.06(16) no
C2 N1 C5 C51 . . . . 178.60(16) no
C11 N1 C5 C4 . . . . -167.05(13) no
C11 N1 C5 C51 . . . . 11.5(2) no
C2 N1 C11 C12 . . . . 122.48(17) no
C2 N1 C11 C16 . . . . -60.8(2) no
C5 N1 C11 C12 . . . . -73.49(19) no
C5 N1 C11 C16 . . . . 103.27(17) no
C4 N3 C2 N1 . . . . -0.62(17) no
C4 N3 C2 C21 . . . . -176.95(14) no
C2 N3 C4 C5 . . . . 0.66(17) no
C2 N3 C4 C41 . . . . -177.56(15) no
N1 C2 C21 C22 . . . . -19.2(2) no
N1 C2 C21 C26 . . . . 164.06(15) no
N3 C2 C21 C22 . . . . 156.57(15) no
N3 C2 C21 C26 . . . . -20.2(2) no
N3 C4 C5 N1 . . . . -0.43(17) no
N3 C4 C5 C51 . . . . -178.79(17) no
C41 C4 C5 N1 . . . . 177.62(16) no
C41 C4 C5 C51 . . . . -0.7(3) no
N1 C11 C12 C13 . . . . 176.00(14) no
C16 C11 C12 C13 . . . . -0.7(2) no
N1 C11 C16 C15 . . . . -177.22(14) no
C12 C11 C16 C15 . . . . -0.5(2) no
C11 C12 C13 C14 . . . . 0.8(2) no
C12 C13 C14 C15 . . . . 0.3(2) no
C12 C13 C14 C17 . . . . -179.07(15) no
C13 C14 C15 C16 . . . . -1.6(2) no
C17 C14 C15 C16 . . . . 177.82(15) no
C14 C15 C16 C11 . . . . 1.7(2) no
C2 C21 C22 C23 . . . . -176.04(16) no
C26 C21 C22 C23 . . . . 0.7(2) no
C2 C21 C26 C25 . . . . 176.69(14) no
C22 C21 C26 C25 . . . . -0.3(2) no
C21 C22 C23 C24 . . . . -0.9(3) no
C22 C23 C24 C25 . . . . 0.7(3) no
C23 C24 C25 C26 . . . . -0.2(3) no
C24 C25 C26 C21 . . . . 0.0(2) no

loop_
_cod_related_entry_id
_cod_related_entry_database
_cod_related_entry_code
1 ChemSpider 26231276
